data_4024139
loop_
_publ_author_name
'Hideko Koshima'
'Michitaro Fukano'
'Hidehiro Uekusa'

_publ_section_title
;
 Diastereospecific Photocyclization of a Isopropylbenzophenone
 Derivative in Crystals and the Morphological Changes
;
_journal_name_full 'Journal of Organic Chemistry'
_journal_page_first 6786
_journal_page_last 6791
_journal_paper_doi 10.1021/jo071005i
_journal_volume 72
_journal_year 2007
_chemical_formula_sum 'C31 H37 N O2'
_chemical_formula_weight 455.64
_space_group_IT_number 19
_symmetry_cell_setting orthorhombic
_symmetry_Int_Tables_number 19
_symmetry_space_group_name_Hall 'P 2ac 2ab'
_symmetry_space_group_name_H-M 'P 21 21 21'
_audit_creation_date 'Thu Dec 22 11:06:44 2005'
_audit_creation_method 'by teXsan'
_cell_angle_alpha 90
_cell_angle_beta 90
_cell_angle_gamma 90
_cell_formula_units_Z 4
_cell_length_a 21.341(2)
_cell_length_b 9.6458(7)
_cell_length_c 13.273(1)
_cell_measurement_reflns_used 11853
_cell_measurement_temperature 296.2
_cell_measurement_theta_max 65.1
_cell_measurement_theta_min 5.0
_cell_volume 2732.2(4)
_computing_cell_refinement PROCESS-AUTO
_computing_data_collection PROCESS-AUTO
_computing_data_reduction 'teXsan Ver. 2.0'
_computing_publication_material 'teXsan Ver. 2.0'
_computing_structure_refinement 'teXsan Ver. 2.0'
_computing_structure_solution SYSTEM90
_diffrn_detector_area_resol_mean 10.00
_diffrn_measured_fraction_theta_full 0.9868
_diffrn_measured_fraction_theta_max 0.9868
_diffrn_measurement_device_type 'Rigaku RAXIS-RAPID Imaging Plate'
_diffrn_measurement_method w
_diffrn_radiation_type 'Cu K'a'
_diffrn_radiation_wavelength 1.5418
_diffrn_reflns_av_R_equivalents 0.056
_diffrn_reflns_limit_h_max 25
_diffrn_reflns_limit_h_min -25
_diffrn_reflns_limit_k_max 11
_diffrn_reflns_limit_k_min -11
_diffrn_reflns_limit_l_max 15
_diffrn_reflns_limit_l_min -15
_diffrn_reflns_number 27093
_diffrn_reflns_theta_full 67.70
_diffrn_reflns_theta_max 67.70
_exptl_absorpt_coefficient_mu 0.526
_exptl_absorpt_correction_T_max 0.941
_exptl_absorpt_correction_T_min 0.739
_exptl_absorpt_correction_type multi-scan
_exptl_absorpt_process_details '(Higashi, 1995)'
_exptl_crystal_colour colorless
_exptl_crystal_density_diffrn 1.108
_exptl_crystal_density_method 'not measured'
_exptl_crystal_description block
_exptl_crystal_F_000 984.00
_exptl_crystal_size_max 0.381
_exptl_crystal_size_mid 0.249
_exptl_crystal_size_min 0.115
_refine_diff_density_max 0.22
_refine_diff_density_min -0.22
_refine_ls_abs_structure_details 'Flack, H. D. (1983), Acta Cryst. A39, 876-881.  24323 Friedel Pairs'
_refine_ls_abs_structure_Flack 0.0(7)
_refine_ls_extinction_method none
_refine_ls_goodness_of_fit_ref 1.201
_refine_ls_hydrogen_treatment noref
_refine_ls_number_parameters 309
_refine_ls_number_reflns 4810
_refine_ls_R_factor_gt 0.0920
_refine_ls_shift/su_max 0.0000
_refine_ls_structure_factor_coef Fsqd
_refine_ls_weighting_details 'w = 1/['s^2^(Fo^2^) + (0.05000(Max(Fo^2^,0) + 2Fc^2^)/3)^2^]'
_refine_ls_weighting_scheme calc
_refine_ls_wR_factor_ref 0.2123
_reflns_number_gt 2845
_reflns_number_total 27093
_reflns_threshold_expression F^2^>2.0's(F^2^)
_cod_data_source_file jo071005i-File001_1.cif
_cod_data_source_block fukano03-S-1
_cod_original_formula_sum 'C31 H37 N O2 '
_cod_database_code 4024139

loop_
_symmetry_equiv_pos_as_xyz
x,y,z
1/2-x,-y,1/2+z
1/2+x,1/2-y,-z
-x,1/2+y,1/2-z

loop_
_atom_site_label
_atom_site_type_symbol
_atom_site_fract_x
_atom_site_fract_y
_atom_site_fract_z
_atom_site_U_iso_or_equiv
_atom_site_adp_type
_atom_site_occupancy
_atom_site_symmetry_multiplicity
_atom_site_calc_flag
_atom_site_refinement_flags
_atom_site_disorder_assembly
_atom_site_disorder_group
O(1) O -0.0788 0.5364 0.4140 0.080(1) Uani 1.00 1 d . . .
O(2) O 0.0118 0.5762 0.2316 0.070(1) Uani 1.00 1 d . . .
N(1) N -0.0383 0.3689 0.2164 0.061(1) Uani 1.00 1 d . . .
C(1) C -0.1442 0.2213 0.4524 0.083(2) Uani 1.00 1 d . . .
C(2) C -0.0395 0.5932 0.6633 0.067(2) Uani 1.00 1 d . . .
C(3) C -0.1901 0.2590 0.8242 0.081(2) Uani 1.00 1 d . . .
C(4) C -0.1414 0.0680 0.4561 0.148(4) Uani 1.00 1 d . . .
C(5) C -0.2063 0.2695 0.4109 0.163(5) Uani 1.00 1 d . . .
C(6) C 0.0014 0.5908 0.7568 0.097(2) Uani 1.00 1 d . . .
C(7) C -0.0767 0.7271 0.6561 0.101(2) Uani 1.00 1 d . . .
C(8) C -0.2592 0.2800 0.8161 0.145(4) Uani 1.00 1 d . . .
C(9) C -0.1749 0.1115 0.8496 0.158(4) Uani 1.00 1 d . . .
C(10) C -0.1326 0.2906 0.5528 0.063(1) Uani 1.00 1 d . . .
C(11) C -0.0908 0.4018 0.5614 0.058(1) Uani 1.00 1 d . . .
C(12) C -0.0810 0.4688 0.6536 0.060(1) Uani 1.00 1 d . . .
C(13) C -0.0558 0.4499 0.4697 0.058(1) Uani 1.00 1 d . . .
C(14) C 0.0008 0.4576 0.2626 0.055(1) Uani 1.00 1 d . . .
C(15) C -0.1646 0.2473 0.6382 0.072(2) Uani 1.00 1 d . . .
C(16) C 0.0072 0.3906 0.4483 0.053(1) Uani 1.00 1 d . . .
C(17) C 0.0418 0.3324 0.5259 0.066(2) Uani 1.00 1 d . . .
C(18) C 0.1022 0.2850 0.5110 0.071(2) Uani 1.00 1 d . . .
C(19) C 0.1276 0.2930 0.4161 0.070(2) Uani 1.00 1 d . . .
C(20) C 0.0944 0.3477 0.3373 0.061(2) Uani 1.00 1 d . . .
C(21) C 0.0337 0.3981 0.3522 0.052(1) Uani 1.00 1 d . . .
C(22) C -0.0732 0.4077 0.1270 0.066(2) Uani 1.00 1 d . . .
C(23) C -0.0358 0.3683 0.0332 0.111(3) Uani 1.00 1 d . . .
C(24) C -0.1366 0.3393 0.1266 0.058(1) Uani 1.00 1 d . . .
C(25) C -0.1901 0.4184 0.1153 0.094(2) Uani 1.00 1 d . . .
C(26) C -0.2483 0.3578 0.1130 0.106(3) Uani 1.00 1 d . . .
C(27) C -0.2549 0.2174 0.1210 0.091(2) Uani 1.00 1 d . . .
C(28) C -0.2025 0.1380 0.1305 0.094(2) Uani 1.00 1 d . . .
C(29) C -0.1446 0.2005 0.1334 0.082(2) Uani 1.00 1 d . . .
C(30) C -0.1150 0.4216 0.7374 0.067(2) Uani 1.00 1 d . . .
C(31) C -0.1564 0.3106 0.7316 0.070(2) Uani 1.00 1 d . . .
H(1) H -0.1115 0.2528 0.4059 0.0993 Uiso 1.00 1 calc . . .
H(2) H -0.0110 0.5917 0.6053 0.0805 Uiso 1.00 1 calc . . .
H(3) H -0.1757 0.3158 0.8808 0.0969 Uiso 1.00 1 calc . . .
H(4) H -0.2698 0.3710 0.8399 0.1740 Uiso 1.00 1 calc . . .
H(5) H -0.2804 0.2117 0.8561 0.1740 Uiso 1.00 1 calc . . .
H(6) H -0.2717 0.2709 0.7469 0.1740 Uiso 1.00 1 calc . . .
H(7) H -0.1776 0.0985 0.9212 0.1890 Uiso 1.00 1 calc . . .
H(8) H -0.1331 0.0904 0.8273 0.1890 Uiso 1.00 1 calc . . .
H(9) H -0.2041 0.0509 0.8166 0.1890 Uiso 1.00 1 calc . . .
H(10) H -0.2389 0.2086 0.4337 0.1955 Uiso 1.00 1 calc . . .
H(11) H -0.2048 0.2687 0.3386 0.1955 Uiso 1.00 1 calc . . .
H(12) H -0.2147 0.3620 0.4341 0.1955 Uiso 1.00 1 calc . . .
H(13) H -0.1549 0.0366 0.5213 0.1779 Uiso 1.00 1 calc . . .
H(14) H -0.0991 0.0380 0.4443 0.1779 Uiso 1.00 1 calc . . .
H(15) H -0.1684 0.0300 0.4053 0.1779 Uiso 1.00 1 calc . . .
H(16) H -0.0798 0.7548 0.5868 0.1207 Uiso 1.00 1 calc . . .
H(17) H -0.0559 0.7983 0.6939 0.1207 Uiso 1.00 1 calc . . .
H(18) H -0.1179 0.7127 0.6829 0.1207 Uiso 1.00 1 calc . . .
H(19) H 0.0399 0.6388 0.7434 0.1162 Uiso 1.00 1 calc . . .
H(20) H 0.0103 0.4965 0.7749 0.1162 Uiso 1.00 1 calc . . .
H(21) H -0.0202 0.6357 0.8112 0.1162 Uiso 1.00 1 calc . . .
H(22) H -0.1097 0.4662 0.7989 0.0800 Uiso 1.00 1 calc . . .
H(23) H -0.1924 0.1735 0.6329 0.0859 Uiso 1.00 1 calc . . .
H(24) H 0.0239 0.3252 0.5896 0.0787 Uiso 1.00 1 calc . . .
H(25) H 0.1251 0.2483 0.5643 0.0848 Uiso 1.00 1 calc . . .
H(26) H 0.1681 0.2607 0.4053 0.0837 Uiso 1.00 1 calc . . .
H(27) H 0.1124 0.3513 0.2735 0.0731 Uiso 1.00 1 calc . . .
H(28) H -0.0429 0.2868 0.2405 0.0728 Uiso 1.00 1 calc . . .
H(29) H -0.0791 0.5084 0.1274 0.0798 Uiso 1.00 1 calc . . .
H(30) H -0.0080 0.4428 0.0158 0.1332 Uiso 1.00 1 calc . . .
H(31) H -0.0641 0.3515 -0.0217 0.1332 Uiso 1.00 1 calc . . .
H(32) H -0.0119 0.2860 0.0465 0.1332 Uiso 1.00 1 calc . . .
H(33) H -0.1867 0.5142 0.1092 0.1123 Uiso 1.00 1 calc . . .
H(34) H -0.2837 0.4131 0.1059 0.1274 Uiso 1.00 1 calc . . .
H(35) H -0.2944 0.1768 0.1200 0.1086 Uiso 1.00 1 calc . . .
H(36) H -0.2058 0.0421 0.1349 0.1128 Uiso 1.00 1 calc . . .
H(37) H -0.1093 0.1447 0.1404 0.0984 Uiso 1.00 1 calc . . .

loop_
_atom_site_aniso_label
_atom_site_aniso_U_11
_atom_site_aniso_U_22
_atom_site_aniso_U_33
_atom_site_aniso_U_12
_atom_site_aniso_U_13
_atom_site_aniso_U_23
O(1) 0.0767 0.0719 0.0901 0.0199 0.0128 0.0215
O(2) 0.0738 0.0842 0.0528 -0.0059 -0.0068 0.0103
N(1) 0.0602 0.0708 0.0511 -0.0072 -0.0140 0.0033
C(1) 0.0674 0.0842 0.0966 -0.0308 0.0129 -0.0184
C(2) 0.0718 0.0716 0.0580 -0.0113 0.0085 -0.0032
C(3) 0.0621 0.0776 0.1026 -0.0128 0.0101 0.0103
C(4) 0.1172 0.2128 0.1148 -0.0205 0.0284 -0.0541
C(5) 0.0953 0.1480 0.2453 0.0341 -0.0546 -0.0461
C(6) 0.0963 0.0931 0.1012 -0.0225 -0.0136 -0.0037
C(7) 0.1403 0.0965 0.0649 0.0009 0.0024 0.0008
C(8) 0.1009 0.0775 0.2567 0.0086 0.0252 0.0470
C(9) 0.1158 0.1946 0.1623 0.0110 0.0538 0.0546
C(10) 0.0571 0.0650 0.0658 -0.0095 0.0045 -0.0050
C(11) 0.0522 0.0607 0.0609 -0.0063 0.0077 0.0018
C(12) 0.0611 0.0625 0.0556 -0.0041 0.0097 -0.0014
C(13) 0.0536 0.0549 0.0644 0.0001 0.0036 0.0014
C(14) 0.0518 0.0601 0.0537 0.0027 0.0035 -0.0021
C(15) 0.0645 0.0664 0.0839 -0.0165 0.0042 0.0017
C(16) 0.0518 0.0499 0.0558 0.0024 0.0018 -0.0004
C(17) 0.0544 0.0654 0.0770 0.0069 0.0022 0.0083
C(18) 0.0680 0.0626 0.0815 0.0115 -0.0036 0.0020
C(19) 0.0777 0.0621 0.0696 0.0154 -0.0019 0.0005
C(20) 0.0664 0.0519 0.0644 0.0020 0.0080 -0.0007
C(21) 0.0558 0.0559 0.0454 -0.0083 -0.0003 0.0011
C(22) 0.0630 0.0710 0.0654 -0.0035 -0.0154 0.0089
C(23) 0.0588 0.0852 0.1891 -0.0255 0.0046 -0.0046
C(24) 0.0611 0.0609 0.0520 0.0028 -0.0132 -0.0052
C(25) 0.1415 0.0785 0.0608 0.0111 -0.0042 -0.0009
C(26) 0.1587 0.0687 0.0910 0.0137 -0.0059 -0.0112
C(27) 0.1103 0.0694 0.0918 0.0010 -0.0144 -0.0091
C(28) 0.1323 0.0790 0.0707 -0.0083 -0.0192 -0.0050
C(29) 0.1231 0.0630 0.0598 0.0025 -0.0107 -0.0059
C(30) 0.0547 0.0723 0.0731 -0.0106 0.0030 0.0008
C(31) 0.0543 0.0668 0.0876 -0.0076 0.0072 0.0075

loop_
_atom_type_symbol
_atom_type_description
_atom_type_scat_dispersion_real
_atom_type_scat_dispersion_imag
_atom_type_scat_source
C C 0.018 0.009
;International Tables for Crystallography
(1992, Vol. C, Tables 4.2.6.8 and 6.1.1.1)
;
H H 0.000 0.000
;International Tables for Crystallography
(1992, Vol. C, Table 6.1.1.2)
;
O O 0.049 0.032
;International Tables for Crystallography
(1992, Vol. C, Tables 4.2.6.8 and 6.1.1.1)
;
N N 0.031 0.018
;International Tables for Crystallography
(1992, Vol. C, Tables 4.2.6.8 and 6.1.1.1)
;

loop_
_geom_angle_atom_site_label_1
_geom_angle_atom_site_label_2
_geom_angle_atom_site_label_3
_geom_angle
_geom_angle_site_symmetry_1
_geom_angle_site_symmetry_2
_geom_angle_site_symmetry_3
_geom_angle_publ_flag
? ? ? ? ? ? ? ?

loop_
_geom_bond_atom_site_label_1
_geom_bond_atom_site_label_2
_geom_bond_distance
_geom_bond_site_symmetry_1
_geom_bond_site_symmetry_2
_geom_bond_publ_flag
? ? ? ? ? ?

loop_
_geom_contact_atom_site_label_1
_geom_contact_atom_site_label_2
_geom_contact_distance
_geom_contact_site_symmetry_1
_geom_contact_site_symmetry_2
_geom_contact_publ_flag
? ? ? ? ? ?

loop_
_geom_torsion_atom_site_label_1
_geom_torsion_atom_site_label_2
_geom_torsion_atom_site_label_3
_geom_torsion_atom_site_label_4
_geom_torsion
_geom_torsion_site_symmetry_1
_geom_torsion_site_symmetry_2
_geom_torsion_site_symmetry_3
_geom_torsion_site_symmetry_4
_geom_torsion_publ_flag
? ? ? ? ? ? ? ? ? ?
